data_7029790
loop_
_publ_author_name
'Zhang, Lei'
'Kuang, Xiaofei'
'Wu, Xiaoyuan'
'Yang, Wenbin'
'Lu, Canzhong'

_publ_section_title
;
 Supramolecular interactions induced hinge-like motion of a metal-organic
 framework accompanied by anisotropic thermal expansion.
;
_journal_issue 19
_journal_name_full 'Dalton transactions (Cambridge, England : 2003)'
_journal_page_first 7146
_journal_page_last 7152
_journal_paper_doi 10.1039/c3dt53580k
_journal_volume 43
_journal_year 2014
_chemical_formula_sum 'C72 H51 Ag4 Mo8 N24 O27.5'
_chemical_formula_weight 2891.37
_chemical_name_systematic
; 
 ? 
;
_space_group_IT_number 15
_symmetry_cell_setting monoclinic
_symmetry_space_group_name_Hall '-C 2yc'
_symmetry_space_group_name_H-M 'C 1 2/c 1'
_atom_sites_solution_hydrogens geom
_atom_sites_solution_primary direct
_atom_sites_solution_secondary difmap
_audit_creation_method SHELXL-97
_cell_angle_alpha 90.00
_cell_angle_beta 115.391(4)
_cell_angle_gamma 90.00
_cell_formula_units_Z 4
_cell_length_a 22.0532(5)
_cell_length_b 16.3828(5)
_cell_length_c 25.6809(8)
_cell_measurement_reflns_used 19189
_cell_measurement_temperature 160.01(10)
_cell_measurement_theta_max 29.4520
_cell_measurement_theta_min 3.3120
_cell_volume 8382.1(5)
_computing_structure_refinement 'SHELXL-97 (Sheldrick, 1997)'
_computing_structure_solution 'SHELXS-97 (Sheldrick, 1990)'
_diffrn_ambient_temperature 160.01(10)
_diffrn_detector_area_resol_mean 10.3503
_diffrn_measured_fraction_theta_full 0.971
_diffrn_measured_fraction_theta_max 0.971
_diffrn_measurement_device_type 'SuperNova, Dual, Cu at zero, Atlas'
_diffrn_measurement_method '\w scans'
_diffrn_radiation_monochromator mirror
_diffrn_radiation_source 'SuperNova (Mo) X-ray Source'
_diffrn_radiation_type MoK\a
_diffrn_radiation_wavelength 0.71073
_diffrn_reflns_av_R_equivalents 0.0400
_diffrn_reflns_av_sigmaI/netI 0.0463
_diffrn_reflns_limit_h_max 26
_diffrn_reflns_limit_h_min -21
_diffrn_reflns_limit_k_max 19
_diffrn_reflns_limit_k_min -18
_diffrn_reflns_limit_l_max 20
_diffrn_reflns_limit_l_min -30
_diffrn_reflns_number 19437
_diffrn_reflns_theta_full 25.00
_diffrn_reflns_theta_max 25.00
_diffrn_reflns_theta_min 3.07
_exptl_absorpt_coefficient_mu 2.160
_exptl_absorpt_correction_T_max 1.00000
_exptl_absorpt_correction_T_min 0.74529
_exptl_absorpt_correction_type multi-scan
_exptl_crystal_colour pale-yellow
_exptl_crystal_density_diffrn 2.291
_exptl_crystal_density_method 'not measured'
_exptl_crystal_description block-like
_exptl_crystal_F_000 5580
_exptl_crystal_size_max 0.31
_exptl_crystal_size_mid 0.15
_exptl_crystal_size_min 0.10
_refine_diff_density_max 1.625
_refine_diff_density_min -1.445
_refine_diff_density_rms 0.117
_refine_ls_extinction_method none
_refine_ls_goodness_of_fit_ref 1.104
_refine_ls_hydrogen_treatment constr
_refine_ls_matrix_type full
_refine_ls_number_parameters 616
_refine_ls_number_reflns 7188
_refine_ls_number_restraints 0
_refine_ls_restrained_S_all 1.104
_refine_ls_R_factor_all 0.0343
_refine_ls_R_factor_gt 0.0297
_refine_ls_shift/su_max 0.001
_refine_ls_shift/su_mean 0.000
_refine_ls_structure_factor_coef Fsqd
_refine_ls_weighting_details 'calc w=1/[\s^2^(Fo^2^)+(0.0267P)^2^+0.9577P] where P=(Fo^2^+2Fc^2^)/3'
_refine_ls_weighting_scheme calc
_refine_ls_wR_factor_gt 0.0687
_refine_ls_wR_factor_ref 0.0720
_reflns_number_gt 6452
_reflns_number_total 7188
_reflns_threshold_expression >2sigma(I)
_cod_data_source_file c3dt53580k2.cif
_cod_data_source_block A_160K
_cod_depositor_comments
;Adding full bibliography for
 ./tmp-cod-update-bibliographies-12899/cifs/7029790.cif.
;
_cod_original_cell_volume 8382.1(4)
_cod_original_sg_symbol_H-M C2/c
_cod_original_formula_sum 'C72 H51 Ag4 Mo8 N24 O27.50'
_cod_database_code 7029790

loop_
_symmetry_equiv_pos_as_xyz
'x, y, z'
'-x, y, -z+1/2'
'x+1/2, y+1/2, z'
'-x+1/2, y+1/2, -z+1/2'
'-x, -y, -z'
'x, -y, z-1/2'
'-x+1/2, -y+1/2, -z'
'x+1/2, -y+1/2, z-1/2'

loop_
_atom_site_label
_atom_site_type_symbol
_atom_site_fract_x
_atom_site_fract_y
_atom_site_fract_z
_atom_site_U_iso_or_equiv
_atom_site_adp_type
_atom_site_occupancy
_atom_site_symmetry_multiplicity
_atom_site_calc_flag
_atom_site_refinement_flags
Ag1 Ag 0.343888(14) 0.45794(2) 0.367957(14) 0.02169(9) Uani 1 1 d .
Ag2 Ag 0.823012(14) 0.25006(2) 0.867545(14) 0.02461(10) Uani 1 1 d .
Mo1 Mo 0.5000 0.46264(4) 0.2500 0.03239(15) Uani 1 2 d S
Mo2 Mo 0.498184(15) 0.58777(2) 0.360364(15) 0.01595(9) Uani 1 1 d .
Mo3 Mo 0.488896(15) 0.79128(2) 0.356366(15) 0.01564(9) Uani 1 1 d .
Mo4 Mo 0.5000 0.90106(3) 0.2500 0.02271(13) Uani 1 2 d S
Mo5 Mo 0.408358(15) 0.69313(2) 0.209001(15) 0.01468(9) Uani 1 1 d .
C19 C 0.62426(17) 0.2573(2) 0.50269(17) 0.0136(8) Uani 1 1 d .
C20 C 1.00246(17) 0.3828(2) 0.99685(17) 0.0167(9) Uani 1 1 d .
H20A H 1.0218 0.3820 1.0369 0.020 Uiso 1 1 calc R
C24 C 0.53329(18) 0.3116(2) 0.41154(18) 0.0192(9) Uani 1 1 d .
H24A H 0.5547 0.2898 0.3904 0.023 Uiso 1 1 calc R
C25 C 1.27767(18) 0.6371(2) 1.00952(18) 0.0184(9) Uani 1 1 d .
H25A H 1.2985 0.6339 1.0495 0.022 Uiso 1 1 calc R
C26 C 0.73574(17) 0.0667(2) 0.38882(18) 0.0182(9) Uani 1 1 d .
H26A H 0.7140 0.0609 0.3490 0.022 Uiso 1 1 calc R
C28 C 0.56003(17) 0.3025(2) 0.47056(17) 0.0139(8) Uani 1 1 d .
C29 C 1.09731(17) 0.4691(2) 1.00160(17) 0.0142(8) Uani 1 1 d .
C30 C 1.21965(18) 0.6506(2) 0.89287(18) 0.0191(9) Uani 1 1 d .
H30A H 1.1993 0.6558 0.8530 0.023 Uiso 1 1 calc R
C31 C 0.71001(17) 0.2265(2) 0.58794(17) 0.0145(8) Uani 1 1 d .
C33 C 0.94336(17) 0.3424(2) 0.96570(18) 0.0178(9) Uani 1 1 d .
H33A H 0.9232 0.3149 0.9858 0.021 Uiso 1 1 calc R
C34 C 0.52662(18) 0.3359(3) 0.50049(18) 0.0201(9) Uani 1 1 d .
H34A H 0.5439 0.3310 0.5403 0.024 Uiso 1 1 calc R
C36 C 0.74322(17) 0.2368(3) 0.65183(17) 0.0173(9) Uani 1 1 d .
C37 C 1.17820(18) 0.4572(3) 1.18188(18) 0.0221(10) Uani 1 1 d .
H37A H 1.1341 0.4395 1.1620 0.026 Uiso 1 1 calc R
C38 C 1.3061(2) 0.5068(3) 1.24296(19) 0.0259(10) Uani 1 1 d .
H38A H 1.3503 0.5237 1.2638 0.031 Uiso 1 1 calc R
C39 C 1.21544(17) 0.6003(2) 0.97815(17) 0.0146(8) Uani 1 1 d .
C40 C 0.46710(18) 0.3765(3) 0.46970(19) 0.0231(10) Uani 1 1 d .
H40A H 0.4449 0.3991 0.4900 0.028 Uiso 1 1 calc R
C41 C 1.17955(17) 0.5024(2) 1.08870(17) 0.0160(9) Uani 1 1 d .
C42 C 1.03272(17) 0.4248(2) 0.96747(17) 0.0135(8) Uani 1 1 d .
C43 C 0.82586(18) 0.0407(2) 0.47462(17) 0.0152(8) Uani 1 1 d .
H43A H 0.8676 0.0164 0.4950 0.018 Uiso 1 1 calc R
C44 C 0.8270(2) 0.2028(3) 0.7448(2) 0.0278(10) Uani 1 1 d .
H44A H 0.8655 0.1736 0.7674 0.033 Uiso 1 1 calc R
C45 C 1.18608(17) 0.6080(2) 0.91861(17) 0.0157(8) Uani 1 1 d .
H45A H 1.1444 0.5847 0.8965 0.019 Uiso 1 1 calc R
C46 C 0.79855(17) 0.0842(2) 0.50551(18) 0.0172(9) Uani 1 1 d .
H46A H 0.8209 0.0884 0.5454 0.021 Uiso 1 1 calc R
C47 C 0.70600(17) 0.1725(2) 0.50584(17) 0.0142(8) Uani 1 1 d .
C48 C 1.18210(17) 0.5509(2) 1.00720(17) 0.0141(8) Uani 1 1 d .
C49 C 1.30779(18) 0.6784(2) 0.97975(18) 0.0188(9) Uani 1 1 d .
H49A H 1.3493 0.7026 1.0008 0.023 Uiso 1 1 calc R
C50 C 0.47327(18) 0.3545(3) 0.38447(18) 0.0206(9) Uani 1 1 d .
H50A H 0.4559 0.3620 0.3448 0.025 Uiso 1 1 calc R
C51 C 1.21077(19) 0.4484(3) 1.24078(18) 0.0248(10) Uani 1 1 d .
H51A H 1.1878 0.4245 1.2599 0.030 Uiso 1 1 calc R
C52 C 1.00208(18) 0.4247(3) 0.90778(18) 0.0207(9) Uani 1 1 d .
H52A H 1.0208 0.4532 0.8869 0.025 Uiso 1 1 calc R
C53 C 1.27737(18) 0.5183(3) 1.18389(18) 0.0214(9) Uani 1 1 d .
H53A H 1.3014 0.5425 1.1658 0.026 Uiso 1 1 calc R
C54 C 0.70463(18) 0.1111(2) 0.41562(18) 0.0172(9) Uani 1 1 d .
H54A H 0.6626 0.1339 0.3942 0.021 Uiso 1 1 calc R
C55 C 0.94299(18) 0.3813(3) 0.87979(18) 0.0203(9) Uani 1 1 d .
H55A H 0.9231 0.3803 0.8397 0.024 Uiso 1 1 calc R
C56 C 1.21120(18) 0.4925(3) 1.15223(17) 0.0180(9) Uani 1 1 d .
C57 C 0.73634(17) 0.1219(2) 0.47507(17) 0.0144(8) Uani 1 1 d .
C58 C 0.7452(2) 0.2935(3) 0.73782(19) 0.0264(10) Uani 1 1 d .
H58A H 0.7266 0.3286 0.7554 0.032 Uiso 1 1 calc R
C59 C 0.71564(19) 0.2884(3) 0.67849(18) 0.0222(9) Uani 1 1 d .
H59A H 0.6778 0.3193 0.6568 0.027 Uiso 1 1 calc R
C60 C 0.80146(19) 0.1946(3) 0.68548(18) 0.0214(9) Uani 1 1 d .
H60A H 0.8227 0.1618 0.6688 0.026 Uiso 1 1 calc R
N1 N 0.43924(14) 0.3854(2) 0.41206(15) 0.0188(8) Uani 1 1 d .
N2 N 0.79631(14) 0.03108(19) 0.41731(14) 0.0145(7) Uani 1 1 d .
N3 N 0.79971(16) 0.2501(2) 0.77150(15) 0.0229(8) Uani 1 1 d .
N4 N 0.64818(14) 0.2108(2) 0.47294(14) 0.0153(7) Uani 1 1 d .
N5 N 0.73866(14) 0.17717(19) 0.56336(14) 0.0148(7) Uani 1 1 d .
N6 N 0.65333(14) 0.2683(2) 0.55991(14) 0.0152(7) Uani 1 1 d .
N7 N 0.91294(14) 0.3404(2) 0.90776(15) 0.0191(7) Uani 1 1 d .
N8 N 1.28001(15) 0.6853(2) 0.92195(15) 0.0170(8) Uani 1 1 d .
N9 N 1.27483(16) 0.4731(2) 1.27201(15) 0.0238(8) Uani 1 1 d .
N10 N 1.12603(14) 0.5099(2) 0.97341(14) 0.0158(7) Uani 1 1 d .
N11 N 1.21081(14) 0.5491(2) 1.06505(15) 0.0178(7) Uani 1 1 d .
N12 N 1.12185(14) 0.4624(2) 1.05918(14) 0.0158(7) Uani 1 1 d .
O1 O 0.5618(2) 0.3994(3) 0.2951(2) 0.0833(17) Uani 1 1 d .
O2 O 0.46390(13) 0.51390(18) 0.29297(12) 0.0267(7) Uani 1 1 d .
O3 O 0.55219(13) 0.52423(19) 0.41186(13) 0.0320(8) Uani 1 1 d .
O4 O 0.42641(13) 0.58255(19) 0.37022(13) 0.0292(7) Uani 1 1 d .
O5 O 0.32348(13) 0.69965(18) 0.18235(15) 0.0320(8) Uani 1 1 d .
O6 O 0.42639(14) 0.60415(19) 0.17914(15) 0.0341(8) Uani 1 1 d .
O7 O 0.44537(15) 0.68531(18) 0.28571(13) 0.0322(8) Uani 1 1 d .
O8 O 0.53343(12) 0.69001(17) 0.39257(12) 0.0230(7) Uani 1 1 d .
O9 O 0.42120(13) 0.78742(19) 0.37168(14) 0.0305(7) Uani 1 1 d .
O10 O 0.54140(13) 0.85717(19) 0.40567(14) 0.0311(7) Uani 1 1 d .
O11 O 0.43827(13) 0.78249(19) 0.18693(13) 0.0249(7) Uani 1 1 d .
O12 O 0.44952(12) 0.85823(17) 0.28791(13) 0.0243(7) Uani 1 1 d .
O13 O 0.55687(15) 0.9640(2) 0.30001(14) 0.0364(8) Uani 1 1 d .
O14 O 0.5995(4) 1.1143(5) 0.2677(3) 0.069(3) Uani 0.50 1 d P
H14A H 0.5866 1.0700 0.2770 0.104 Uiso 0.50 1 d PR
H14B H 0.5699 1.1506 0.2624 0.104 Uiso 0.50 1 d PR
O15 O 0.5000 1.2387(16) 0.2500 0.193(10) Uiso 0.50 2 d SP
H15A H 0.4813 1.2842 0.2368 0.289 Uiso 0.25 1 d PR
H15B H 0.4696 1.2034 0.2443 0.289 Uiso 0.25 1 d PR

loop_
_atom_site_aniso_label
_atom_site_aniso_U_11
_atom_site_aniso_U_22
_atom_site_aniso_U_33
_atom_site_aniso_U_23
_atom_site_aniso_U_13
_atom_site_aniso_U_12
Ag1 0.01971(17) 0.0291(2) 0.01495(18) 0.00185(14) 0.00618(14) 0.00903(12)
Ag2 0.02650(18) 0.0320(2) 0.01463(18) 0.00071(14) 0.00816(15) -0.01077(13)
Mo1 0.0341(3) 0.0394(4) 0.0370(4) 0.000 0.0280(3) 0.000
Mo2 0.01939(18) 0.0169(2) 0.01069(19) 0.00099(15) 0.00564(15) 0.00103(13)
Mo3 0.01987(18) 0.0153(2) 0.01352(19) -0.00298(15) 0.00880(15) -0.00010(13)
Mo4 0.0250(3) 0.0275(3) 0.0164(3) 0.000 0.0096(2) 0.000
Mo5 0.01451(18) 0.0144(2) 0.01365(19) 0.00123(14) 0.00468(15) -0.00037(12)
C19 0.0165(19) 0.010(2) 0.017(2) 0.0023(17) 0.0097(17) -0.0016(14)
C20 0.023(2) 0.018(2) 0.011(2) -0.0024(17) 0.0081(17) -0.0014(16)
C24 0.021(2) 0.022(2) 0.017(2) -0.0036(18) 0.0098(18) 0.0032(16)
C25 0.022(2) 0.020(2) 0.012(2) -0.0010(18) 0.0058(17) -0.0028(16)
C26 0.020(2) 0.020(2) 0.013(2) -0.0007(18) 0.0051(18) 0.0009(16)
C28 0.0157(19) 0.011(2) 0.015(2) 0.0025(17) 0.0075(17) -0.0016(14)
C29 0.0125(18) 0.014(2) 0.015(2) 0.0012(17) 0.0046(17) 0.0055(15)
C30 0.023(2) 0.018(2) 0.016(2) 0.0019(18) 0.0072(18) 0.0047(16)
C31 0.0168(19) 0.013(2) 0.016(2) 0.0007(17) 0.0090(17) -0.0026(15)
C33 0.018(2) 0.019(2) 0.018(2) 0.0021(18) 0.0088(18) -0.0012(16)
C34 0.023(2) 0.025(2) 0.012(2) -0.0011(19) 0.0077(18) 0.0038(17)
C36 0.019(2) 0.022(2) 0.010(2) -0.0006(18) 0.0061(17) -0.0019(16)
C37 0.017(2) 0.028(3) 0.018(2) 0.0013(19) 0.0043(18) -0.0014(16)
C38 0.022(2) 0.028(3) 0.021(2) -0.001(2) 0.0029(19) -0.0061(18)
C39 0.0159(19) 0.012(2) 0.018(2) 0.0012(17) 0.0089(17) 0.0032(15)
C40 0.019(2) 0.031(3) 0.021(2) -0.001(2) 0.0106(19) 0.0075(17)
C41 0.019(2) 0.014(2) 0.015(2) 0.0020(18) 0.0070(17) 0.0035(16)
C42 0.0151(19) 0.010(2) 0.014(2) 0.0002(17) 0.0057(17) 0.0031(14)
C43 0.0157(19) 0.014(2) 0.015(2) -0.0004(17) 0.0056(17) -0.0001(15)
C44 0.025(2) 0.032(3) 0.022(3) 0.005(2) 0.005(2) 0.0070(18)
C45 0.0106(18) 0.015(2) 0.017(2) -0.0002(17) 0.0017(17) 0.0011(14)
C46 0.017(2) 0.021(2) 0.014(2) 0.0006(18) 0.0061(17) -0.0011(16)
C47 0.0146(19) 0.009(2) 0.020(2) 0.0030(17) 0.0079(17) -0.0031(15)
C48 0.0143(19) 0.011(2) 0.016(2) -0.0010(17) 0.0058(17) 0.0016(14)
C49 0.016(2) 0.018(2) 0.019(2) 0.0003(18) 0.0046(18) -0.0047(15)
C50 0.022(2) 0.026(3) 0.013(2) 0.0014(19) 0.0067(18) 0.0004(17)
C51 0.027(2) 0.031(3) 0.016(2) 0.008(2) 0.008(2) 0.0005(18)
C52 0.021(2) 0.022(2) 0.021(2) 0.0028(19) 0.0114(19) -0.0020(16)
C53 0.022(2) 0.020(2) 0.020(2) -0.0013(19) 0.0067(19) -0.0045(17)
C54 0.0176(19) 0.017(2) 0.018(2) 0.0045(18) 0.0083(17) 0.0030(15)
C55 0.020(2) 0.025(3) 0.011(2) 0.0014(18) 0.0025(18) -0.0001(17)
C56 0.023(2) 0.020(2) 0.010(2) 0.0004(18) 0.0066(17) 0.0000(16)
C57 0.0174(19) 0.007(2) 0.021(2) -0.0001(17) 0.0106(18) -0.0029(15)
C58 0.031(2) 0.031(3) 0.019(2) -0.001(2) 0.012(2) 0.0065(19)
C59 0.019(2) 0.024(2) 0.019(2) 0.002(2) 0.0042(18) 0.0074(17)
C60 0.022(2) 0.025(3) 0.015(2) -0.0012(19) 0.0070(19) 0.0069(17)
N1 0.0179(17) 0.018(2) 0.020(2) 0.0009(16) 0.0078(15) 0.0021(13)
N2 0.0177(17) 0.0117(18) 0.0157(19) 0.0008(14) 0.0086(15) 0.0002(13)
N3 0.0273(19) 0.027(2) 0.0149(19) 0.0000(16) 0.0092(16) -0.0007(15)
N4 0.0141(16) 0.0165(19) 0.0143(18) -0.0003(15) 0.0050(14) -0.0007(13)
N5 0.0170(16) 0.0142(18) 0.0136(18) -0.0016(15) 0.0069(14) 0.0001(13)
N6 0.0178(16) 0.0163(19) 0.0126(18) 0.0021(15) 0.0077(14) 0.0032(13)
N7 0.0208(17) 0.0183(19) 0.0189(19) -0.0016(16) 0.0092(15) -0.0028(14)
N8 0.0188(17) 0.0149(19) 0.0177(19) -0.0021(15) 0.0081(15) -0.0034(13)
N9 0.0254(19) 0.027(2) 0.0146(19) -0.0003(16) 0.0043(16) 0.0025(15)
N10 0.0171(16) 0.0145(19) 0.0167(19) -0.0014(15) 0.0082(15) 0.0013(13)
N11 0.0193(17) 0.0173(19) 0.0159(19) -0.0007(15) 0.0066(15) -0.0020(13)
N12 0.0153(16) 0.0146(19) 0.0148(19) 0.0015(15) 0.0037(14) -0.0016(13)
O1 0.100(3) 0.080(4) 0.113(4) 0.063(3) 0.087(3) 0.056(3)
O2 0.0362(16) 0.0224(17) 0.0189(17) -0.0008(14) 0.0093(14) -0.0016(12)
O3 0.0294(16) 0.035(2) 0.0265(18) 0.0092(15) 0.0074(14) 0.0026(13)
O4 0.0240(15) 0.0300(19) 0.0297(18) -0.0034(15) 0.0077(14) -0.0048(12)
O5 0.0185(15) 0.0285(19) 0.045(2) 0.0197(16) 0.0098(15) 0.0006(12)
O6 0.0452(18) 0.0247(19) 0.044(2) -0.0124(16) 0.0299(17) -0.0127(14)
O7 0.0537(19) 0.0204(18) 0.0183(17) -0.0025(14) 0.0113(15) -0.0043(14)
O8 0.0252(15) 0.0251(18) 0.0192(17) 0.0008(13) 0.0100(13) -0.0009(11)
O9 0.0329(16) 0.0265(19) 0.038(2) -0.0013(15) 0.0203(15) 0.0003(13)
O10 0.0355(16) 0.033(2) 0.0297(19) -0.0104(15) 0.0184(15) -0.0129(14)
O11 0.0296(15) 0.0258(18) 0.0255(17) -0.0011(14) 0.0178(14) -0.0009(12)
O12 0.0289(15) 0.0210(17) 0.0248(17) 0.0006(14) 0.0132(13) 0.0031(12)
O13 0.0434(18) 0.034(2) 0.0282(19) -0.0033(16) 0.0118(16) -0.0019(14)
O14 0.082(5) 0.061(6) 0.036(5) 0.027(4) -0.001(4) -0.028(4)

loop_
_atom_type_symbol
_atom_type_description
_atom_type_scat_dispersion_real
_atom_type_scat_dispersion_imag
_atom_type_scat_source
C C 0.0033 0.0016 'International Tables Vol C Tables 4.2.6.8 and 6.1.1.4'
H H 0.0000 0.0000 'International Tables Vol C Tables 4.2.6.8 and 6.1.1.4'
N N 0.0061 0.0033 'International Tables Vol C Tables 4.2.6.8 and 6.1.1.4'
O O 0.0106 0.0060 'International Tables Vol C Tables 4.2.6.8 and 6.1.1.4'
Mo Mo -1.6832 0.6857 'International Tables Vol C Tables 4.2.6.8 and 6.1.1.4'
Ag Ag -0.8971 1.1015 'International Tables Vol C Tables 4.2.6.8 and 6.1.1.4'

loop_
_geom_angle_atom_site_label_1
_geom_angle_atom_site_label_2
_geom_angle_atom_site_label_3
_geom_angle
_geom_angle_site_symmetry_1
_geom_angle_site_symmetry_3
N1 Ag1 N9 130.20(12) . 1_454
N1 Ag1 N2 123.11(12) . 3_455
N9 Ag1 N2 106.67(12) 1_454 3_455
N8 Ag2 N3 134.81(12) 3_445 .
N8 Ag2 N7 121.78(12) 3_445 .
N3 Ag2 N7 103.41(12) . .
O1 Mo1 O1 105.3(4) 2_655 .
O1 Mo1 O2 107.32(18) 2_655 2_655
O1 Mo1 O2 105.19(15) . 2_655
O1 Mo1 O2 105.19(15) 2_655 .
O1 Mo1 O2 107.32(18) . .
O2 Mo1 O2 125.02(19) 2_655 .
O3 Mo2 O4 103.78(14) . .
O3 Mo2 O8 100.56(14) . .
O4 Mo2 O8 102.34(13) . .
O3 Mo2 O2 100.55(14) . .
O4 Mo2 O2 93.91(13) . .
O8 Mo2 O2 149.34(13) . .
O3 Mo2 O6 90.95(12) . 2_655
O4 Mo2 O6 163.71(13) . 2_655
O8 Mo2 O6 81.37(12) . 2_655
O2 Mo2 O6 76.31(12) . 2_655
O3 Mo2 O7 166.69(12) . .
O4 Mo2 O7 89.34(13) . .
O8 Mo2 O7 73.97(11) . .
O2 Mo2 O7 80.48(11) . .
O6 Mo2 O7 76.33(11) 2_655 .
O10 Mo3 O9 103.77(14) . .
O10 Mo3 O12 102.43(14) . .
O9 Mo3 O12 97.75(13) . .
O10 Mo3 O8 98.24(14) . .
O9 Mo3 O8 99.84(13) . .
O12 Mo3 O8 148.72(12) . .
O10 Mo3 O11 90.34(12) . 2_655
O9 Mo3 O11 165.19(13) . 2_655
O12 Mo3 O11 74.48(10) . 2_655
O8 Mo3 O11 82.23(11) . 2_655
O10 Mo3 O7 162.70(12) . .
O9 Mo3 O7 92.40(13) . .
O12 Mo3 O7 81.05(11) . .
O8 Mo3 O7 72.58(11) . .
O11 Mo3 O7 74.12(11) 2_655 .
O13 Mo4 O13 105.5(2) . 2_655
O13 Mo4 O12 101.90(13) . 2_655
O13 Mo4 O12 103.93(14) 2_655 2_655
O13 Mo4 O12 103.93(14) . .
O13 Mo4 O12 101.90(13) 2_655 .
O12 Mo4 O12 136.64(17) 2_655 .
O5 Mo5 O6 106.90(15) . .
O5 Mo5 O7 110.66(16) . .
O6 Mo5 O7 109.74(15) . .
O5 Mo5 O11 108.20(13) . .
O6 Mo5 O11 110.71(14) . .
O7 Mo5 O11 110.56(14) . .
N4 C19 N6 125.7(3) . .
N4 C19 C28 118.7(3) . .
N6 C19 C28 115.7(3) . .
C33 C20 C42 118.8(4) . .
C28 C24 C50 118.1(4) . .
C49 C25 C39 118.6(4) . .
N2 C26 C54 123.3(4) . .
C24 C28 C34 119.3(3) . .
C24 C28 C19 121.2(3) . .
C34 C28 C19 119.6(4) . .
N10 C29 N12 125.4(3) . .
N10 C29 C42 118.7(3) . .
N12 C29 C42 115.9(3) . .
N8 C30 C45 123.9(4) . .
N6 C31 N5 125.3(4) . .
N6 C31 C36 116.1(3) . .
N5 C31 C36 118.5(3) . .
N7 C33 C20 123.8(4) . .
C40 C34 C28 118.3(4) . .
C59 C36 C60 118.9(4) . .
C59 C36 C31 120.0(3) . .
C60 C36 C31 121.1(4) . .
C51 C37 C56 119.9(4) . .
N9 C38 C53 124.4(4) . .
C45 C39 C25 118.4(4) . .
C45 C39 C48 120.3(3) . .
C25 C39 C48 121.3(4) . .
N1 C40 C34 123.8(4) . .
N12 C41 N11 124.9(4) . .
N12 C41 C56 117.0(3) . .
N11 C41 C56 118.1(3) . .
C52 C42 C20 118.8(3) . .
C52 C42 C29 122.5(3) . .
C20 C42 C29 118.7(3) . .
N2 C43 C46 124.4(3) . .
N3 C44 C60 124.0(4) . .
C30 C45 C39 118.9(3) . .
C43 C46 C57 118.1(4) . .
N5 C47 N4 125.7(4) . .
N5 C47 C57 117.7(3) . .
N4 C47 C57 116.6(3) . .
N11 C48 N10 124.7(3) . .
N11 C48 C39 117.8(3) . .
N10 C48 C39 117.5(3) . .
N8 C49 C25 123.4(3) . .
N1 C50 C24 123.9(4) . .
N9 C51 C37 122.7(4) . .
C55 C52 C42 118.6(4) . .
C38 C53 C56 118.1(4) . .
C26 C54 C57 119.6(3) . .
N7 C55 C52 123.2(4) . .
C37 C56 C53 118.1(4) . .
C37 C56 C41 122.7(3) . .
C53 C56 C41 119.2(4) . .
C54 C57 C46 118.0(4) . .
C54 C57 C47 121.6(3) . .
C46 C57 C47 120.4(4) . .
N3 C58 C59 123.3(4) . .
C58 C59 C36 118.9(4) . .
C36 C60 C44 117.9(4) . .
C50 N1 C40 116.6(3) . .
C50 N1 Ag1 123.4(3) . .
C40 N1 Ag1 119.8(3) . .
C43 N2 C26 116.6(3) . .
C43 N2 Ag1 123.0(2) . 3_545
C26 N2 Ag1 120.4(3) . 3_545
C44 N3 C58 116.8(4) . .
C44 N3 Ag2 127.5(3) . .
C58 N3 Ag2 114.8(3) . .
C19 N4 C47 114.0(3) . .
C47 N5 C31 114.5(3) . .
C31 N6 C19 114.8(3) . .
C55 N7 C33 116.9(3) . .
C55 N7 Ag2 126.8(3) . .
C33 N7 Ag2 115.6(3) . .
C30 N8 C49 116.9(3) . .
C30 N8 Ag2 115.7(3) . 3
C49 N8 Ag2 127.4(2) . 3
C38 N9 C51 116.8(4) . .
C38 N9 Ag1 112.5(3) . 1_656
C51 N9 Ag1 130.5(3) . 1_656
C29 N10 C48 114.9(3) . .
C48 N11 C41 115.1(3) . .
C41 N12 C29 114.8(3) . .
Mo1 O2 Mo2 135.31(15) . .
Mo5 O6 Mo2 128.68(15) . 2_655
Mo5 O7 Mo2 140.47(16) . .
Mo5 O7 Mo3 129.01(15) . .
Mo2 O7 Mo3 88.72(10) . .
Mo2 O8 Mo3 121.28(14) . .
Mo5 O11 Mo3 128.81(15) . 2_655
Mo4 O12 Mo3 122.83(13) . .

loop_
_geom_bond_atom_site_label_1
_geom_bond_atom_site_label_2
_geom_bond_distance
_geom_bond_site_symmetry_2
Ag1 N1 2.253(3) .
Ag1 N9 2.288(3) 1_454
Ag1 N2 2.299(3) 3_455
Ag2 N8 2.262(3) 3_445
Ag2 N3 2.294(4) .
Ag2 N7 2.331(3) .
Mo1 O1 1.707(4) 2_655
Mo1 O1 1.707(4) .
Mo1 O2 1.819(3) 2_655
Mo1 O2 1.819(3) .
Mo2 O3 1.703(3) .
Mo2 O4 1.709(3) .
Mo2 O8 1.882(3) .
Mo2 O2 1.977(3) .
Mo2 O6 2.306(3) 2_655
Mo2 O7 2.381(3) .
Mo3 O10 1.689(3) .
Mo3 O9 1.700(3) .
Mo3 O12 1.934(3) .
Mo3 O8 1.949(3) .
Mo3 O11 2.317(3) 2_655
Mo3 O7 2.395(3) .
Mo4 O13 1.704(3) .
Mo4 O13 1.704(3) 2_655
Mo4 O12 1.900(3) 2_655
Mo4 O12 1.900(3) .
Mo5 O5 1.699(3) .
Mo5 O6 1.770(3) .
Mo5 O7 1.784(3) .
Mo5 O11 1.795(3) .
C19 N4 1.337(5) .
C19 N6 1.340(5) .
C19 C28 1.495(5) .
C20 C33 1.372(5) .
C20 C42 1.385(5) .
C24 C28 1.379(6) .
C24 C50 1.393(5) .
C25 C49 1.385(5) .
C25 C39 1.396(5) .
C26 N2 1.350(5) .
C26 C54 1.370(5) .
C28 C34 1.385(5) .
C29 N10 1.329(5) .
C29 N12 1.344(5) .
C29 C42 1.501(5) .
C30 N8 1.341(5) .
C30 C45 1.376(5) .
C31 N6 1.333(5) .
C31 N5 1.339(5) .
C31 C36 1.492(5) .
C33 N7 1.345(5) .
C34 C40 1.379(5) .
C36 C59 1.383(6) .
C36 C60 1.386(5) .
C37 C51 1.376(6) .
C37 C56 1.385(6) .
C38 N9 1.335(5) .
C38 C53 1.383(6) .
C39 C45 1.387(5) .
C39 C48 1.490(5) .
C40 N1 1.345(5) .
C41 N12 1.340(5) .
C41 N11 1.338(5) .
C41 C56 1.483(5) .
C42 C52 1.385(6) .
C43 N2 1.339(5) .
C43 C46 1.382(5) .
C44 N3 1.337(6) .
C44 C60 1.386(6) .
C46 C57 1.398(5) .
C47 N5 1.340(5) .
C47 N4 1.345(5) .
C47 C57 1.488(5) .
C48 N11 1.342(5) .
C48 N10 1.347(5) .
C49 N8 1.346(5) .
C50 N1 1.333(5) .
C51 N9 1.353(5) .
C52 C55 1.385(5) .
C53 C56 1.397(5) .
C54 C57 1.391(6) .
C55 N7 1.346(5) .
C58 N3 1.343(5) .
C58 C59 1.379(6) .
N2 Ag1 2.299(3) 3_545
N8 Ag2 2.262(3) 3
N9 Ag1 2.288(3) 1_656
O6 Mo2 2.306(3) 2_655
O11 Mo3 2.317(3) 2_655
